data_7718720
loop_
_publ_author_name
'Riethmann, Melanie'
'F&#xf6;hrenbacher, Steffen A'
'Luz, Christian'
'Ignat'ev, Nikolai V.'
'Finze, Maik'
'Radius, Udo'

_publ_section_title
;
 Tris(pentafluoroethyl)difluorophosphorane for fluoride abstraction and
 ligand exchange reactions of N-heterocyclic carbene and cyclic
 alkyl(amino)carbene copper(I) fluorides.
;
_journal_issue 23
_journal_name_full 'Dalton transactions (Cambridge, England : 2003)'
_journal_page_first 9310
_journal_page_last 9328
_journal_paper_doi 10.1039/d5dt00904a
_journal_volume 54
_journal_year 2025
_chemical_formula_moiety 'C34 H41 Cu N3, C6 F18 P'
_chemical_formula_sum 'C40 H41 Cu F18 N3 P'
_chemical_formula_weight 1000.27
_space_group_crystal_system monoclinic
_space_group_IT_number 14
_space_group_name_Hall '-P 2yn'
_space_group_name_H-M_alt 'P 1 21/n 1'
_atom_sites_solution_hydrogens geom
_audit_creation_method SHELXL-2018/3
_audit_update_record
;
2025-04-16 deposited with the CCDC.	2025-05-15 downloaded from the CCDC.
;
_cell_angle_alpha 90
_cell_angle_beta 96.7310(10)
_cell_angle_gamma 90
_cell_formula_units_Z 4
_cell_length_a 13.9829(2)
_cell_length_b 17.2015(3)
_cell_length_c 18.1556(3)
_cell_measurement_reflns_used 17309
_cell_measurement_temperature 99.99(10)
_cell_measurement_theta_max 76.9660
_cell_measurement_theta_min 4.1150
_cell_volume 4336.81(12)
_computing_cell_refinement 'CrysAlisPro 1.171.40.61a (Rigaku OD, 2019)'
_computing_data_collection 'CrysAlisPro 1.171.40.61a (Rigaku OD, 2019)'
_computing_data_reduction 'CrysAlisPro 1.171.40.61a (Rigaku OD, 2019)'
_computing_molecular_graphics 'SHELXL-2018/3 (Sheldrick, 2018)'
_computing_publication_material 'SHELXL-2018/3 (Sheldrick, 2018)'
_computing_structure_refinement 'SHELXL-2018/3 (Sheldrick, 2018)'
_computing_structure_solution 'SHELXT 2014/5 (Sheldrick, 2014)'
_diffrn_ambient_temperature 100(2)
_diffrn_measured_fraction_theta_full 0.989
_diffrn_measured_fraction_theta_max 0.980
_diffrn_measurement_device_type 'XtaLAB Synergy, Dualflex, HyPix'
_diffrn_measurement_method '\w scans'
_diffrn_radiation_type CuK\a
_diffrn_radiation_wavelength 1.54184
_diffrn_reflns_av_R_equivalents 0.0321
_diffrn_reflns_av_unetI/netI 0.0295
_diffrn_reflns_Laue_measured_fraction_full 0.989
_diffrn_reflns_Laue_measured_fraction_max 0.980
_diffrn_reflns_limit_h_max 16
_diffrn_reflns_limit_h_min -17
_diffrn_reflns_limit_k_max 19
_diffrn_reflns_limit_k_min -21
_diffrn_reflns_limit_l_max 22
_diffrn_reflns_limit_l_min -21
_diffrn_reflns_number 32423
_diffrn_reflns_point_group_measured_fraction_full 0.989
_diffrn_reflns_point_group_measured_fraction_max 0.980
_diffrn_reflns_theta_full 72.000
_diffrn_reflns_theta_max 74.494
_diffrn_reflns_theta_min 3.551
_diffrn_source 'micro-focus sealed X-ray tube'
_exptl_absorpt_coefficient_mu 2.071
_exptl_absorpt_correction_T_max 1.000
_exptl_absorpt_correction_T_min 0.542
_exptl_absorpt_correction_type gaussian
_exptl_absorpt_process_details
;
CrysAlisPro 1.171.40.61a (Rigaku Oxford Diffraction, 2019)
Numerical absorption correction based on gaussian integration over
			a multifaceted crystal model
Empirical absorption correction using spherical harmonics,
 implemented in SCALE3 ABSPACK scaling algorithm.
;
_exptl_crystal_colour colourless
_exptl_crystal_density_diffrn 1.532
_exptl_crystal_description block
_exptl_crystal_F_000 2032
_exptl_crystal_size_max 0.294
_exptl_crystal_size_mid 0.203
_exptl_crystal_size_min 0.178
_refine_diff_density_max 0.399
_refine_diff_density_min -0.559
_refine_diff_density_rms 0.051
_refine_ls_extinction_method none
_refine_ls_goodness_of_fit_ref 1.072
_refine_ls_hydrogen_treatment constr
_refine_ls_matrix_type full
_refine_ls_number_parameters 576
_refine_ls_number_reflns 8700
_refine_ls_number_restraints 0
_refine_ls_restrained_S_all 1.072
_refine_ls_R_factor_all 0.0378
_refine_ls_R_factor_gt 0.0320
_refine_ls_shift/su_max 0.001
_refine_ls_shift/su_mean 0.000
_refine_ls_structure_factor_coef Fsqd
_refine_ls_weighting_details 'w=1/[\s^2^(Fo^2^)+(0.0414P)^2^+1.7611P] where P=(Fo^2^+2Fc^2^)/3'
_refine_ls_weighting_scheme calc
_refine_ls_wR_factor_gt 0.0835
_refine_ls_wR_factor_ref 0.0865
_reflns_Friedel_coverage 0.000
_reflns_number_gt 7608
_reflns_number_total 8700
_reflns_threshold_expression 'I > 2\s(I)'
_cod_data_source_file d5dt00904a2.cif
_cod_data_source_block compound_17
_cod_depositor_comments 'Adding full bibliography for 7718712--7718728.cif.'
_cod_original_sg_symbol_H-M 'P 21/n'
_cod_database_code 7718720
_shelx_shelxl_version_number 2018/3
_shelx_space_group_comment
;
The symmetry employed for this shelxl refinement is uniquely defined
by the following loop, which should always be used as a source of
symmetry information in preference to the above space-group names.
They are only intended as comments.
;

loop_
_space_group_symop_operation_xyz
'x, y, z'
'-x+1/2, y+1/2, -z+1/2'
'-x, -y, -z'
'x-1/2, -y-1/2, z-1/2'

loop_
_atom_site_label
_atom_site_type_symbol
_atom_site_fract_x
_atom_site_fract_y
_atom_site_fract_z
_atom_site_U_iso_or_equiv
_atom_site_adp_type
_atom_site_occupancy
_atom_site_site_symmetry_order
_atom_site_calc_flag
_atom_site_refinement_flags_posn
_atom_site_refinement_flags_adp
_atom_site_refinement_flags_occupancy
_atom_site_disorder_assembly
_atom_site_disorder_group
Cu1 Cu 0.20846(2) 0.65089(2) 0.26200(2) 0.02129(7) Uani 1 1 d . . . . .
C1_1 C 0.10639(11) 0.68203(9) 0.31452(8) 0.0183(3) Uani 1 1 d . . . . .
N1_1 N 0.05054(9) 0.63722(7) 0.35308(7) 0.0176(2) Uani 1 1 d . . . . .
C2_1 C -0.01687(11) 0.68186(9) 0.38410(9) 0.0207(3) Uani 1 1 d . . . . .
H2_1 H -0.064424 0.663608 0.413218 0.025 Uiso 1 1 calc R U . . .
N2_1 N 0.07427(9) 0.75522(7) 0.32255(7) 0.0180(3) Uani 1 1 d . . . . .
C3_1 C -0.00187(11) 0.75636(9) 0.36493(9) 0.0209(3) Uani 1 1 d . . . . .
H3_1 H -0.036663 0.800750 0.377934 0.025 Uiso 1 1 calc R U . . .
C4_1 C 0.06050(11) 0.55362(9) 0.35848(9) 0.0195(3) Uani 1 1 d . . . . .
C5_1 C 0.11363(11) 0.52303(9) 0.42236(9) 0.0211(3) Uani 1 1 d . . . . .
C6_1 C 0.12510(12) 0.44244(9) 0.42566(10) 0.0249(3) Uani 1 1 d . . . . .
H6_1 H 0.160437 0.419475 0.468019 0.030 Uiso 1 1 calc R U . . .
C7_1 C 0.08547(12) 0.39542(9) 0.36778(10) 0.0264(3) Uani 1 1 d . . . . .
H7_1 H 0.094471 0.340720 0.370729 0.032 Uiso 1 1 calc R U . . .
C8_1 C 0.03285(12) 0.42766(9) 0.30567(10) 0.0243(3) Uani 1 1 d . . . . .
H8_1 H 0.006060 0.394682 0.266620 0.029 Uiso 1 1 calc R U . . .
C9_1 C 0.01871(11) 0.50796(9) 0.29976(9) 0.0208(3) Uani 1 1 d . . . . .
C10_1 C 0.16124(12) 0.57569(10) 0.48297(9) 0.0244(3) Uani 1 1 d . . . . .
H10_1 H 0.123877 0.625353 0.481257 0.029 Uiso 1 1 calc R U . . .
C11_1 C 0.26392(13) 0.59518(11) 0.46677(10) 0.0326(4) Uani 1 1 d . . . . .
H11A_1 H 0.292216 0.633650 0.502742 0.049 Uiso 1 1 calc R U . . .
H11B_1 H 0.261839 0.616476 0.416543 0.049 Uiso 1 1 calc R U . . .
H11C_1 H 0.303203 0.547856 0.470694 0.049 Uiso 1 1 calc R U . . .
C12_1 C 0.16124(13) 0.54104(11) 0.56076(9) 0.0282(4) Uani 1 1 d . . . . .
H12A_1 H 0.189381 0.578502 0.597803 0.042 Uiso 1 1 calc R U . . .
H12B_1 H 0.199373 0.493108 0.564567 0.042 Uiso 1 1 calc R U . . .
H12C_1 H 0.094949 0.529370 0.569632 0.042 Uiso 1 1 calc R U . . .
C13_1 C -0.04145(12) 0.54132(9) 0.23182(9) 0.0235(3) Uani 1 1 d . . . . .
H13_1 H -0.042816 0.599127 0.237439 0.028 Uiso 1 1 calc R U . . .
C14_1 C -0.14553(12) 0.51170(10) 0.22637(10) 0.0297(4) Uani 1 1 d . . . . .
H14A_1 H -0.183819 0.536434 0.184097 0.045 Uiso 1 1 calc R U . . .
H14B_1 H -0.172983 0.524546 0.272105 0.045 Uiso 1 1 calc R U . . .
H14C_1 H -0.146268 0.455194 0.219429 0.045 Uiso 1 1 calc R U . . .
C15_1 C 0.00337(14) 0.52281(11) 0.16098(10) 0.0326(4) Uani 1 1 d . . . . .
H15A_1 H -0.035680 0.546218 0.118348 0.049 Uiso 1 1 calc R U . . .
H15B_1 H 0.005709 0.466330 0.154310 0.049 Uiso 1 1 calc R U . . .
H15C_1 H 0.068827 0.544000 0.164874 0.049 Uiso 1 1 calc R U . . .
C16_1 C 0.10924(11) 0.81994(9) 0.28188(9) 0.0207(3) Uani 1 1 d . . . . .
C17_1 C 0.06199(12) 0.83457(9) 0.21109(9) 0.0235(3) Uani 1 1 d . . . . .
C18_1 C 0.10148(14) 0.89269(10) 0.16949(10) 0.0299(4) Uani 1 1 d . . . . .
H18_1 H 0.071980 0.904265 0.120904 0.036 Uiso 1 1 calc R U . . .
C19_1 C 0.18249(14) 0.93318(11) 0.19821(11) 0.0320(4) Uani 1 1 d . . . . .
H19_1 H 0.208755 0.971650 0.168866 0.038 Uiso 1 1 calc R U . . .
C20_1 C 0.22599(13) 0.91841(10) 0.26930(11) 0.0294(4) Uani 1 1 d . . . . .
H20_1 H 0.281068 0.947568 0.288431 0.035 Uiso 1 1 calc R U . . .
C21_1 C 0.18999(11) 0.86113(9) 0.31340(10) 0.0232(3) Uani 1 1 d . . . . .
C23_1 C -0.00622(18) 0.73891(13) 0.11446(12) 0.0451(5) Uani 1 1 d . . . . .
H23A_1 H -0.063802 0.708582 0.097083 0.068 Uiso 1 1 calc R U . . .
H23B_1 H 0.047055 0.703553 0.130703 0.068 Uiso 1 1 calc R U . . .
H23C_1 H 0.011381 0.771628 0.073956 0.068 Uiso 1 1 calc R U . . .
C24_1 C -0.11072(15) 0.84537(12) 0.15618(13) 0.0423(5) Uani 1 1 d . . . . .
H24A_1 H -0.167304 0.815245 0.136062 0.064 Uiso 1 1 calc R U . . .
H24B_1 H -0.092809 0.881330 0.118236 0.064 Uiso 1 1 calc R U . . .
H24C_1 H -0.125793 0.874938 0.199499 0.064 Uiso 1 1 calc R U . . .
C25_1 C 0.23943(12) 0.84440(10) 0.39050(10) 0.0263(3) Uani 1 1 d . . . . .
H25_1 H 0.195829 0.810463 0.416357 0.032 Uiso 1 1 calc R U . . .
C26_1 C 0.25807(14) 0.91903(11) 0.43638(11) 0.0336(4) Uani 1 1 d . . . . .
H26A_1 H 0.280284 0.905430 0.487968 0.050 Uiso 1 1 calc R U . . .
H26B_1 H 0.198351 0.949170 0.434474 0.050 Uiso 1 1 calc R U . . .
H26C_1 H 0.307459 0.950126 0.415961 0.050 Uiso 1 1 calc R U . . .
C27_1 C 0.33414(13) 0.80034(12) 0.38709(12) 0.0375(4) Uani 1 1 d . . . . .
H27A_1 H 0.363771 0.788976 0.437552 0.056 Uiso 1 1 calc R U . . .
H27B_1 H 0.378057 0.832342 0.361628 0.056 Uiso 1 1 calc R U . . .
H27C_1 H 0.321110 0.751540 0.359898 0.056 Uiso 1 1 calc R U . . .
C22_1 C -0.02690(13) 0.79019(10) 0.17919(9) 0.0266(3) Uani 1 1 d . . . . .
H22_1 H -0.046305 0.755463 0.219045 0.032 Uiso 1 1 calc R U . . .
N1_2 N 0.31039(10) 0.61878(9) 0.21352(8) 0.0266(3) Uani 1 1 d . . . . .
C2_2 C 0.45309(11) 0.56757(10) 0.14994(9) 0.0240(3) Uani 1 1 d . . . . .
C3_2 C 0.47543(13) 0.60415(12) 0.08568(10) 0.0322(4) Uani 1 1 d . . . . .
H3_2 H 0.437707 0.646397 0.064863 0.039 Uiso 1 1 calc R U . . .
C4_2 C 0.55389(14) 0.57762(13) 0.05271(11) 0.0395(5) Uani 1 1 d . . . . .
H4_2 H 0.570261 0.601801 0.008846 0.047 Uiso 1 1 calc R U . . .
C5_2 C 0.60831(13) 0.51616(12) 0.08343(11) 0.0354(4) Uani 1 1 d . . . . .
H5_2 H 0.662118 0.498624 0.060576 0.042 Uiso 1 1 calc R U . . .
C6_2 C 0.58532(12) 0.47967(10) 0.14736(10) 0.0290(4) Uani 1 1 d . . . . .
H6_2 H 0.623085 0.437278 0.167811 0.035 Uiso 1 1 calc R U . . .
C7_2 C 0.50741(12) 0.50516(10) 0.18113(10) 0.0265(3) Uani 1 1 d . . . . .
H7_2 H 0.491101 0.480608 0.224840 0.032 Uiso 1 1 calc R U . . .
C1_2 C 0.37357(12) 0.59587(10) 0.18544(9) 0.0244(3) Uani 1 1 d . . . . .
C1_3 C 0.70788(12) 0.77571(10) 0.46607(10) 0.0292(4) Uani 1 1 d . . . . .
P1_3 P 0.68590(3) 0.73641(2) 0.36496(2) 0.02357(10) Uani 1 1 d . . . . .
F1_3 F 0.60790(7) 0.80421(5) 0.33952(5) 0.0258(2) Uani 1 1 d . . . . .
C2_3 C 0.66777(14) 0.85597(11) 0.48417(10) 0.0323(4) Uani 1 1 d . . . . .
F2_3 F 0.75961(7) 0.66565(6) 0.39194(6) 0.0300(2) Uani 1 1 d . . . . .
C3_3 C 0.69055(12) 0.70048(10) 0.26398(11) 0.0292(4) Uani 1 1 d . . . . .
F3_3 F 0.77225(7) 0.79454(6) 0.34883(6) 0.0321(2) Uani 1 1 d . . . . .
C4_3 C 0.64292(15) 0.75020(11) 0.19945(11) 0.0364(4) Uani 1 1 d . . . . .
F4_3 F 0.80601(8) 0.78230(7) 0.48494(7) 0.0428(3) Uani 1 1 d . . . . .
C5_3 C 0.57365(11) 0.67363(10) 0.38209(10) 0.0252(3) Uani 1 1 d . . . . .
F5_3 F 0.67956(8) 0.72584(6) 0.51738(6) 0.0342(2) Uani 1 1 d . . . . .
C6_3 C 0.58140(13) 0.58921(10) 0.41035(12) 0.0321(4) Uani 1 1 d . . . . .
F6_3 F 0.57269(8) 0.85781(6) 0.47700(6) 0.0329(2) Uani 1 1 d . . . . .
F7_3 F 0.69845(9) 0.91110(6) 0.44075(7) 0.0404(3) Uani 1 1 d . . . . .
F8_3 F 0.69876(10) 0.87531(7) 0.55447(7) 0.0467(3) Uani 1 1 d . . . . .
F9_3 F 0.78509(8) 0.69509(6) 0.25176(7) 0.0371(3) Uani 1 1 d . . . . .
F10_3 F 0.65451(7) 0.62755(6) 0.25189(6) 0.0335(2) Uani 1 1 d . . . . .
F11_3 F 0.54708(8) 0.74906(7) 0.19590(7) 0.0403(3) Uani 1 1 d . . . . .
F12_3 F 0.66617(10) 0.72231(8) 0.13470(7) 0.0500(3) Uani 1 1 d . . . . .
F13_3 F 0.67233(9) 0.82347(7) 0.20471(7) 0.0425(3) Uani 1 1 d . . . . .
F14_3 F 0.51155(7) 0.67021(6) 0.31807(6) 0.0310(2) Uani 1 1 d . . . . .
F15_3 F 0.52373(7) 0.71139(6) 0.43139(6) 0.0288(2) Uani 1 1 d . . . . .
F16_3 F 0.62116(8) 0.54192(6) 0.36438(7) 0.0388(3) Uani 1 1 d . . . . .
F17_3 F 0.63214(9) 0.58392(6) 0.47677(7) 0.0400(3) Uani 1 1 d . . . . .
F18_3 F 0.49323(9) 0.56135(7) 0.41687(9) 0.0511(3) Uani 1 1 d . . . . .

loop_
_atom_site_aniso_label
_atom_site_aniso_U_11
_atom_site_aniso_U_22
_atom_site_aniso_U_33
_atom_site_aniso_U_23
_atom_site_aniso_U_13
_atom_site_aniso_U_12
Cu1 0.02168(12) 0.01844(12) 0.02465(13) -0.00068(9) 0.00649(9) 0.00284(9)
C1_1 0.0183(7) 0.0163(7) 0.0199(7) 0.0014(6) 0.0006(6) 0.0012(5)
N1_1 0.0175(6) 0.0152(6) 0.0200(6) 0.0002(5) 0.0021(5) 0.0007(5)
C2_1 0.0180(7) 0.0219(8) 0.0226(8) 0.0004(6) 0.0034(6) 0.0003(6)
N2_1 0.0193(6) 0.0139(6) 0.0209(6) 0.0012(5) 0.0029(5) 0.0011(5)
C3_1 0.0209(7) 0.0178(7) 0.0243(8) -0.0018(6) 0.0045(6) 0.0030(6)
C4_1 0.0199(7) 0.0139(7) 0.0251(8) 0.0017(6) 0.0045(6) 0.0007(5)
C5_1 0.0202(7) 0.0198(7) 0.0238(8) 0.0021(6) 0.0040(6) -0.0002(6)
C6_1 0.0247(8) 0.0191(8) 0.0302(9) 0.0048(6) -0.0001(6) 0.0011(6)
C7_1 0.0270(8) 0.0157(7) 0.0362(9) 0.0022(6) 0.0028(7) 0.0025(6)
C8_1 0.0258(8) 0.0178(8) 0.0293(8) -0.0015(6) 0.0028(6) -0.0009(6)
C9_1 0.0208(7) 0.0183(7) 0.0236(8) 0.0009(6) 0.0034(6) -0.0008(6)
C10_1 0.0275(8) 0.0198(8) 0.0245(8) 0.0012(6) -0.0023(6) 0.0018(6)
C11_1 0.0334(9) 0.0337(10) 0.0287(9) 0.0056(7) -0.0043(7) -0.0118(8)
C12_1 0.0288(8) 0.0319(9) 0.0237(8) 0.0008(7) 0.0019(7) 0.0013(7)
C13_1 0.0259(8) 0.0187(7) 0.0251(8) -0.0011(6) -0.0014(6) 0.0007(6)
C14_1 0.0263(8) 0.0256(8) 0.0353(9) 0.0005(7) -0.0046(7) 0.0008(7)
C15_1 0.0379(10) 0.0337(10) 0.0256(9) 0.0004(7) 0.0016(7) 0.0031(8)
C16_1 0.0234(7) 0.0134(7) 0.0266(8) 0.0028(6) 0.0084(6) 0.0022(6)
C17_1 0.0297(8) 0.0171(7) 0.0246(8) 0.0017(6) 0.0074(6) 0.0042(6)
C18_1 0.0403(10) 0.0235(8) 0.0274(9) 0.0053(7) 0.0094(7) 0.0033(7)
C19_1 0.0371(10) 0.0241(9) 0.0376(10) 0.0065(7) 0.0156(8) -0.0007(7)
C20_1 0.0259(8) 0.0219(8) 0.0419(10) 0.0022(7) 0.0106(7) -0.0023(7)
C21_1 0.0202(7) 0.0175(7) 0.0327(9) 0.0002(6) 0.0067(6) 0.0027(6)
C23_1 0.0574(13) 0.0401(12) 0.0382(11) -0.0146(9) 0.0076(10) -0.0072(10)
C24_1 0.0389(11) 0.0340(11) 0.0502(12) 0.0005(9) -0.0117(9) 0.0042(8)
C25_1 0.0210(8) 0.0221(8) 0.0350(9) 0.0005(7) -0.0001(7) -0.0013(6)
C26_1 0.0340(9) 0.0296(9) 0.0378(10) -0.0048(8) 0.0068(8) -0.0029(7)
C27_1 0.0286(9) 0.0302(10) 0.0509(12) -0.0065(8) -0.0068(8) 0.0053(7)
C22_1 0.0343(9) 0.0220(8) 0.0228(8) 0.0019(6) 0.0007(7) 0.0006(7)
N1_2 0.0258(7) 0.0254(7) 0.0290(7) -0.0018(6) 0.0052(6) 0.0027(6)
C2_2 0.0202(7) 0.0238(8) 0.0280(8) -0.0053(6) 0.0028(6) 0.0002(6)
C3_2 0.0274(9) 0.0369(10) 0.0326(9) 0.0044(8) 0.0048(7) 0.0088(7)
C4_2 0.0365(10) 0.0509(12) 0.0331(10) 0.0081(9) 0.0128(8) 0.0126(9)
C5_2 0.0270(9) 0.0421(11) 0.0386(10) -0.0039(8) 0.0105(8) 0.0082(8)
C6_2 0.0252(8) 0.0244(8) 0.0371(10) -0.0030(7) 0.0030(7) 0.0038(7)
C7_2 0.0256(8) 0.0224(8) 0.0317(9) -0.0017(7) 0.0047(7) -0.0018(6)
C1_2 0.0239(8) 0.0221(8) 0.0265(8) -0.0027(6) 0.0009(7) -0.0013(6)
C1_3 0.0236(8) 0.0277(9) 0.0346(9) 0.0000(7) -0.0032(7) -0.0038(7)
P1_3 0.01974(19) 0.01753(19) 0.0328(2) -0.00057(16) 0.00057(16) -0.00039(15)
F1_3 0.0273(5) 0.0172(4) 0.0324(5) -0.0012(4) 0.0011(4) 0.0024(4)
C2_3 0.0397(10) 0.0253(9) 0.0309(9) -0.0035(7) 0.0005(8) -0.0089(7)
F2_3 0.0196(4) 0.0252(5) 0.0443(6) 0.0017(4) -0.0009(4) 0.0033(4)
C3_3 0.0262(8) 0.0199(8) 0.0420(10) -0.0022(7) 0.0055(7) 0.0018(6)
F3_3 0.0271(5) 0.0255(5) 0.0443(6) -0.0029(4) 0.0067(4) -0.0066(4)
C4_3 0.0475(11) 0.0299(10) 0.0325(10) -0.0038(8) 0.0077(8) 0.0056(8)
F4_3 0.0248(5) 0.0509(7) 0.0492(7) -0.0072(6) -0.0103(5) -0.0073(5)
C5_3 0.0196(7) 0.0211(8) 0.0339(9) -0.0025(7) -0.0006(6) 0.0009(6)
F5_3 0.0378(6) 0.0297(6) 0.0333(6) 0.0051(4) -0.0038(4) 0.0002(4)
C6_3 0.0268(8) 0.0202(8) 0.0492(11) 0.0007(8) 0.0034(8) -0.0021(7)
F6_3 0.0373(6) 0.0240(5) 0.0375(6) -0.0027(4) 0.0048(4) 0.0004(4)
F7_3 0.0516(7) 0.0241(5) 0.0458(7) -0.0029(5) 0.0076(5) -0.0141(5)
F8_3 0.0626(8) 0.0404(7) 0.0341(6) -0.0112(5) -0.0072(5) -0.0067(6)
F9_3 0.0306(5) 0.0314(6) 0.0514(7) -0.0034(5) 0.0134(5) 0.0028(4)
F10_3 0.0347(5) 0.0195(5) 0.0460(6) -0.0075(4) 0.0040(5) 0.0007(4)
F11_3 0.0422(6) 0.0368(6) 0.0399(6) -0.0024(5) -0.0041(5) 0.0107(5)
F12_3 0.0708(9) 0.0454(7) 0.0351(6) -0.0064(5) 0.0122(6) 0.0111(6)
F13_3 0.0622(7) 0.0257(6) 0.0415(6) 0.0049(5) 0.0140(5) 0.0040(5)
F14_3 0.0236(5) 0.0278(5) 0.0393(6) -0.0055(4) -0.0056(4) 0.0005(4)
F15_3 0.0234(5) 0.0250(5) 0.0383(6) -0.0015(4) 0.0049(4) 0.0018(4)
F16_3 0.0446(6) 0.0179(5) 0.0538(7) -0.0030(5) 0.0046(5) 0.0035(4)
F17_3 0.0492(7) 0.0259(5) 0.0444(7) 0.0090(5) 0.0035(5) 0.0040(5)
F18_3 0.0358(6) 0.0306(6) 0.0887(10) 0.0054(6) 0.0148(6) -0.0102(5)

loop_
_atom_type_symbol
_atom_type_description
_atom_type_scat_dispersion_real
_atom_type_scat_dispersion_imag
_atom_type_scat_source
C C 0.0181 0.0091 'International Tables Vol C Tables 4.2.6.8 and 6.1.1.4'
H H 0.0000 0.0000 'International Tables Vol C Tables 4.2.6.8 and 6.1.1.4'
N N 0.0311 0.0180 'International Tables Vol C Tables 4.2.6.8 and 6.1.1.4'
F F 0.0727 0.0534 'International Tables Vol C Tables 4.2.6.8 and 6.1.1.4'
P P 0.2955 0.4335 'International Tables Vol C Tables 4.2.6.8 and 6.1.1.4'
Cu Cu -1.9646 0.5888 'International Tables Vol C Tables 4.2.6.8 and 6.1.1.4'

loop_
_geom_angle_atom_site_label_1
_geom_angle_atom_site_label_2
_geom_angle_atom_site_label_3
_geom_angle
_geom_angle_site_symmetry_1
_geom_angle_site_symmetry_3
_geom_angle_publ_flag
N1_2 Cu1 C1_1 178.03(7) . . ?
N1_1 C1_1 N2_1 104.86(13) . . ?
N1_1 C1_1 Cu1 128.21(11) . . ?
N2_1 C1_1 Cu1 126.92(11) . . ?
C1_1 N1_1 C2_1 110.91(13) . . ?
C1_1 N1_1 C4_1 123.07(13) . . ?
C2_1 N1_1 C4_1 126.00(13) . . ?
C3_1 C2_1 N1_1 106.70(13) . . ?
C3_1 C2_1 H2_1 126.7 . . ?
N1_1 C2_1 H2_1 126.7 . . ?
C1_1 N2_1 C3_1 111.11(13) . . ?
C1_1 N2_1 C16_1 121.59(13) . . ?
C3_1 N2_1 C16_1 126.75(13) . . ?
C2_1 C3_1 N2_1 106.41(13) . . ?
C2_1 C3_1 H3_1 126.8 . . ?
N2_1 C3_1 H3_1 126.8 . . ?
C9_1 C4_1 C5_1 123.60(14) . . ?
C9_1 C4_1 N1_1 118.63(13) . . ?
C5_1 C4_1 N1_1 117.76(14) . . ?
C6_1 C5_1 C4_1 117.04(15) . . ?
C6_1 C5_1 C10_1 121.55(14) . . ?
C4_1 C5_1 C10_1 121.32(14) . . ?
C7_1 C6_1 C5_1 120.81(15) . . ?
C7_1 C6_1 H6_1 119.6 . . ?
C5_1 C6_1 H6_1 119.6 . . ?
C8_1 C7_1 C6_1 120.57(15) . . ?
C8_1 C7_1 H7_1 119.7 . . ?
C6_1 C7_1 H7_1 119.7 . . ?
C7_1 C8_1 C9_1 120.93(15) . . ?
C7_1 C8_1 H8_1 119.5 . . ?
C9_1 C8_1 H8_1 119.5 . . ?
C4_1 C9_1 C8_1 117.04(14) . . ?
C4_1 C9_1 C13_1 123.30(14) . . ?
C8_1 C9_1 C13_1 119.65(14) . . ?
C5_1 C10_1 C12_1 112.87(14) . . ?
C5_1 C10_1 C11_1 109.39(14) . . ?
C12_1 C10_1 C11_1 111.24(14) . . ?
C5_1 C10_1 H10_1 107.7 . . ?
C12_1 C10_1 H10_1 107.7 . . ?
C11_1 C10_1 H10_1 107.7 . . ?
C10_1 C11_1 H11A_1 109.5 . . ?
C10_1 C11_1 H11B_1 109.5 . . ?
H11A_1 C11_1 H11B_1 109.5 . . ?
C10_1 C11_1 H11C_1 109.5 . . ?
H11A_1 C11_1 H11C_1 109.5 . . ?
H11B_1 C11_1 H11C_1 109.5 . . ?
C10_1 C12_1 H12A_1 109.5 . . ?
C10_1 C12_1 H12B_1 109.5 . . ?
H12A_1 C12_1 H12B_1 109.5 . . ?
C10_1 C12_1 H12C_1 109.5 . . ?
H12A_1 C12_1 H12C_1 109.5 . . ?
H12B_1 C12_1 H12C_1 109.5 . . ?
C9_1 C13_1 C15_1 111.17(14) . . ?
C9_1 C13_1 C14_1 110.93(14) . . ?
C15_1 C13_1 C14_1 110.85(14) . . ?
C9_1 C13_1 H13_1 107.9 . . ?
C15_1 C13_1 H13_1 107.9 . . ?
C14_1 C13_1 H13_1 107.9 . . ?
C13_1 C14_1 H14A_1 109.5 . . ?
C13_1 C14_1 H14B_1 109.5 . . ?
H14A_1 C14_1 H14B_1 109.5 . . ?
C13_1 C14_1 H14C_1 109.5 . . ?
H14A_1 C14_1 H14C_1 109.5 . . ?
H14B_1 C14_1 H14C_1 109.5 . . ?
C13_1 C15_1 H15A_1 109.5 . . ?
C13_1 C15_1 H15B_1 109.5 . . ?
H15A_1 C15_1 H15B_1 109.5 . . ?
C13_1 C15_1 H15C_1 109.5 . . ?
H15A_1 C15_1 H15C_1 109.5 . . ?
H15B_1 C15_1 H15C_1 109.5 . . ?
C17_1 C16_1 C21_1 123.88(15) . . ?
C17_1 C16_1 N2_1 117.05(14) . . ?
C21_1 C16_1 N2_1 118.99(14) . . ?
C16_1 C17_1 C18_1 116.72(16) . . ?
C16_1 C17_1 C22_1 122.63(14) . . ?
C18_1 C17_1 C22_1 120.65(15) . . ?
C19_1 C18_1 C17_1 120.89(17) . . ?
C19_1 C18_1 H18_1 119.6 . . ?
C17_1 C18_1 H18_1 119.6 . . ?
C18_1 C19_1 C20_1 120.77(16) . . ?
C18_1 C19_1 H19_1 119.6 . . ?
C20_1 C19_1 H19_1 119.6 . . ?
C19_1 C20_1 C21_1 120.94(17) . . ?
C19_1 C20_1 H20_1 119.5 . . ?
C21_1 C20_1 H20_1 119.5 . . ?
C16_1 C21_1 C20_1 116.75(16) . . ?
C16_1 C21_1 C25_1 122.79(14) . . ?
C20_1 C21_1 C25_1 120.44(15) . . ?
C22_1 C23_1 H23A_1 109.5 . . ?
C22_1 C23_1 H23B_1 109.5 . . ?
H23A_1 C23_1 H23B_1 109.5 . . ?
C22_1 C23_1 H23C_1 109.5 . . ?
H23A_1 C23_1 H23C_1 109.5 . . ?
H23B_1 C23_1 H23C_1 109.5 . . ?
C22_1 C24_1 H24A_1 109.5 . . ?
C22_1 C24_1 H24B_1 109.5 . . ?
H24A_1 C24_1 H24B_1 109.5 . . ?
C22_1 C24_1 H24C_1 109.5 . . ?
H24A_1 C24_1 H24C_1 109.5 . . ?
H24B_1 C24_1 H24C_1 109.5 . . ?
C21_1 C25_1 C27_1 111.07(15) . . ?
C21_1 C25_1 C26_1 111.87(14) . . ?
C27_1 C25_1 C26_1 110.04(14) . . ?
C21_1 C25_1 H25_1 107.9 . . ?
C27_1 C25_1 H25_1 107.9 . . ?
C26_1 C25_1 H25_1 107.9 . . ?
C25_1 C26_1 H26A_1 109.5 . . ?
C25_1 C26_1 H26B_1 109.5 . . ?
H26A_1 C26_1 H26B_1 109.5 . . ?
C25_1 C26_1 H26C_1 109.5 . . ?
H26A_1 C26_1 H26C_1 109.5 . . ?
H26B_1 C26_1 H26C_1 109.5 . . ?
C25_1 C27_1 H27A_1 109.5 . . ?
C25_1 C27_1 H27B_1 109.5 . . ?
H27A_1 C27_1 H27B_1 109.5 . . ?
C25_1 C27_1 H27C_1 109.5 . . ?
H27A_1 C27_1 H27C_1 109.5 . . ?
H27B_1 C27_1 H27C_1 109.5 . . ?
C17_1 C22_1 C23_1 111.42(16) . . ?
C17_1 C22_1 C24_1 111.11(15) . . ?
C23_1 C22_1 C24_1 110.95(17) . . ?
C17_1 C22_1 H22_1 107.7 . . ?
C23_1 C22_1 H22_1 107.7 . . ?
C24_1 C22_1 H22_1 107.7 . . ?
C1_2 N1_2 Cu1 176.85(15) . . ?
C3_2 C2_2 C7_2 121.50(15) . . ?
C3_2 C2_2 C1_2 119.00(16) . . ?
C7_2 C2_2 C1_2 119.49(16) . . ?
C4_2 C3_2 C2_2 118.63(17) . . ?
C4_2 C3_2 H3_2 120.7 . . ?
C2_2 C3_2 H3_2 120.7 . . ?
C5_2 C4_2 C3_2 120.25(18) . . ?
C5_2 C4_2 H4_2 119.9 . . ?
C3_2 C4_2 H4_2 119.9 . . ?
C4_2 C5_2 C6_2 120.83(17) . . ?
C4_2 C5_2 H5_2 119.6 . . ?
C6_2 C5_2 H5_2 119.6 . . ?
C7_2 C6_2 C5_2 119.90(17) . . ?
C7_2 C6_2 H6_2 120.1 . . ?
C5_2 C6_2 H6_2 120.1 . . ?
C6_2 C7_2 C2_2 118.91(16) . . ?
C6_2 C7_2 H7_2 120.5 . . ?
C2_2 C7_2 H7_2 120.5 . . ?
N1_2 C1_2 C2_2 179.6(2) . . ?
F5_3 C1_3 F4_3 104.06(14) . . ?
F5_3 C1_3 C2_3 106.08(15) . . ?
F4_3 C1_3 C2_3 104.47(14) . . ?
F5_3 C1_3 P1_3 113.62(12) . . ?
F4_3 C1_3 P1_3 107.77(12) . . ?
C2_3 C1_3 P1_3 119.43(13) . . ?
F3_3 P1_3 F1_3 89.72(5) . . ?
F3_3 P1_3 F2_3 93.25(5) . . ?
F1_3 P1_3 F2_3 176.99(6) . . ?
F3_3 P1_3 C3_3 85.28(7) . . ?
F1_3 P1_3 C3_3 93.18(7) . . ?
F2_3 P1_3 C3_3 87.49(7) . . ?
F3_3 P1_3 C1_3 85.26(7) . . ?
F1_3 P1_3 C1_3 92.60(7) . . ?
F2_3 P1_3 C1_3 87.23(7) . . ?
C3_3 P1_3 C1_3 168.89(8) . . ?
F3_3 P1_3 C5_3 174.98(7) . . ?
F1_3 P1_3 C5_3 85.26(6) . . ?
F2_3 P1_3 C5_3 91.76(6) . . ?
C3_3 P1_3 C5_3 95.19(8) . . ?
C1_3 P1_3 C5_3 94.74(8) . . ?
F6_3 C2_3 F7_3 108.29(16) . . ?
F6_3 C2_3 F8_3 107.28(16) . . ?
F7_3 C2_3 F8_3 107.17(14) . . ?
F6_3 C2_3 C1_3 112.83(14) . . ?
F7_3 C2_3 C1_3 111.13(16) . . ?
F8_3 C2_3 C1_3 109.90(15) . . ?
F10_3 C3_3 F9_3 104.94(13) . . ?
F10_3 C3_3 C4_3 105.72(15) . . ?
F9_3 C3_3 C4_3 104.74(15) . . ?
F10_3 C3_3 P1_3 113.13(12) . . ?
F9_3 C3_3 P1_3 108.31(12) . . ?
C4_3 C3_3 P1_3 118.86(12) . . ?
F13_3 C4_3 F11_3 108.59(16) . . ?
F13_3 C4_3 F12_3 107.31(16) . . ?
F11_3 C4_3 F12_3 107.27(16) . . ?
F13_3 C4_3 C3_3 111.78(16) . . ?
F11_3 C4_3 C3_3 111.81(16) . . ?
F12_3 C4_3 C3_3 109.89(16) . . ?
F15_3 C5_3 F14_3 104.81(12) . . ?
F15_3 C5_3 C6_3 104.61(14) . . ?
F14_3 C5_3 C6_3 104.80(13) . . ?
F15_3 C5_3 P1_3 108.84(11) . . ?
F14_3 C5_3 P1_3 109.22(12) . . ?
C6_3 C5_3 P1_3 123.10(12) . . ?
F17_3 C6_3 F16_3 108.00(15) . . ?
F17_3 C6_3 F18_3 107.10(16) . . ?
F16_3 C6_3 F18_3 107.01(15) . . ?
F17_3 C6_3 C5_3 112.10(14) . . ?
F16_3 C6_3 C5_3 112.66(16) . . ?
F18_3 C6_3 C5_3 109.69(14) . . ?

loop_
_geom_bond_atom_site_label_1
_geom_bond_atom_site_label_2
_geom_bond_distance
_geom_bond_site_symmetry_2
_geom_bond_publ_flag
Cu1 N1_2 1.8453(14) . ?
Cu1 C1_1 1.8848(15) . ?
C1_1 N1_1 1.350(2) . ?
C1_1 N2_1 1.3503(19) . ?
N1_1 C2_1 1.386(2) . ?
N1_1 C4_1 1.4471(19) . ?
C2_1 C3_1 1.351(2) . ?
C2_1 H2_1 0.9500 . ?
N2_1 C3_1 1.385(2) . ?
N2_1 C16_1 1.4519(19) . ?
C3_1 H3_1 0.9500 . ?
C4_1 C9_1 1.396(2) . ?
C4_1 C5_1 1.404(2) . ?
C5_1 C6_1 1.396(2) . ?
C5_1 C10_1 1.517(2) . ?
C6_1 C7_1 1.389(2) . ?
C6_1 H6_1 0.9500 . ?
C7_1 C8_1 1.388(2) . ?
C7_1 H7_1 0.9500 . ?
C8_1 C9_1 1.398(2) . ?
C8_1 H8_1 0.9500 . ?
C9_1 C13_1 1.522(2) . ?
C10_1 C12_1 1.533(2) . ?
C10_1 C11_1 1.536(2) . ?
C10_1 H10_1 1.0000 . ?
C11_1 H11A_1 0.9800 . ?
C11_1 H11B_1 0.9800 . ?
C11_1 H11C_1 0.9800 . ?
C12_1 H12A_1 0.9800 . ?
C12_1 H12B_1 0.9800 . ?
C12_1 H12C_1 0.9800 . ?
C13_1 C15_1 1.529(2) . ?
C13_1 C14_1 1.534(2) . ?
C13_1 H13_1 1.0000 . ?
C14_1 H14A_1 0.9800 . ?
C14_1 H14B_1 0.9800 . ?
C14_1 H14C_1 0.9800 . ?
C15_1 H15A_1 0.9800 . ?
C15_1 H15B_1 0.9800 . ?
C15_1 H15C_1 0.9800 . ?
C16_1 C17_1 1.397(2) . ?
C16_1 C21_1 1.398(2) . ?
C17_1 C18_1 1.405(2) . ?
C17_1 C22_1 1.515(2) . ?
C18_1 C19_1 1.379(3) . ?
C18_1 H18_1 0.9500 . ?
C19_1 C20_1 1.384(3) . ?
C19_1 H19_1 0.9500 . ?
C20_1 C21_1 1.400(2) . ?
C20_1 H20_1 0.9500 . ?
C21_1 C25_1 1.514(2) . ?
C23_1 C22_1 1.524(3) . ?
C23_1 H23A_1 0.9800 . ?
C23_1 H23B_1 0.9800 . ?
C23_1 H23C_1 0.9800 . ?
C24_1 C22_1 1.528(3) . ?
C24_1 H24A_1 0.9800 . ?
C24_1 H24B_1 0.9800 . ?
C24_1 H24C_1 0.9800 . ?
C25_1 C27_1 1.533(2) . ?
C25_1 C26_1 1.536(2) . ?
C25_1 H25_1 1.0000 . ?
C26_1 H26A_1 0.9800 . ?
C26_1 H26B_1 0.9800 . ?
C26_1 H26C_1 0.9800 . ?
C27_1 H27A_1 0.9800 . ?
C27_1 H27B_1 0.9800 . ?
C27_1 H27C_1 0.9800 . ?
C22_1 H22_1 1.0000 . ?
N1_2 C1_2 1.141(2) . ?
C2_2 C3_2 1.393(3) . ?
C2_2 C7_2 1.396(2) . ?
C2_2 C1_2 1.434(2) . ?
C3_2 C4_2 1.387(3) . ?
C3_2 H3_2 0.9500 . ?
C4_2 C5_2 1.381(3) . ?
C4_2 H4_2 0.9500 . ?
C5_2 C6_2 1.390(3) . ?
C5_2 H5_2 0.9500 . ?
C6_2 C7_2 1.383(2) . ?
C6_2 H6_2 0.9500 . ?
C7_2 H7_2 0.9500 . ?
C1_3 F5_3 1.359(2) . ?
C1_3 F4_3 1.379(2) . ?
C1_3 C2_3 1.540(3) . ?
C1_3 P1_3 1.9466(19) . ?
P1_3 F3_3 1.6207(10) . ?
P1_3 F1_3 1.6264(10) . ?
P1_3 F2_3 1.6326(10) . ?
P1_3 C3_3 1.943(2) . ?
P1_3 C5_3 1.9599(17) . ?
C2_3 F6_3 1.321(2) . ?
C2_3 F7_3 1.336(2) . ?
C2_3 F8_3 1.341(2) . ?
C3_3 F10_3 1.360(2) . ?
C3_3 F9_3 1.369(2) . ?
C3_3 C4_3 1.538(3) . ?
C4_3 F13_3 1.326(2) . ?
C4_3 F11_3 1.334(2) . ?
C4_3 F12_3 1.344(2) . ?
C5_3 F15_3 1.363(2) . ?
C5_3 F14_3 1.368(2) . ?
C5_3 C6_3 1.540(2) . ?
C6_3 F17_3 1.329(2) . ?
C6_3 F16_3 1.333(2) . ?
C6_3 F18_3 1.341(2) . ?
